data_4515030
loop_
_publ_author_name
'Dosso, Jacopo'
'Marinelli, Davide'
'Demitri, Nicola'
'Bonifazi, Davide'

_publ_section_title
;
 Structural Properties of Highly Doped Borazino Polyphenylenes Obtained
 through Condensation Reaction.
;
_journal_issue 5
_journal_name_full 'ACS omega'
_journal_page_first 9343
_journal_page_last 9351
_journal_paper_doi 10.1021/acsomega.9b00830
_journal_volume 4
_journal_year 2019
_chemical_formula_moiety 'C70 H70 B6 N6 O'
_chemical_formula_sum 'C70 H70 B6 N6 O'
_chemical_formula_weight 1076.18
_space_group_crystal_system monoclinic
_space_group_IT_number 14
_space_group_name_Hall '-P 2ybc'
_space_group_name_H-M_alt 'P 1 21/c 1'
_symmetry_space_group_name_Hall '-P 2ybc'
_symmetry_space_group_name_H-M 'P 1 21/c 1'
_atom_sites_solution_hydrogens geom
_atom_sites_solution_primary direct
_atom_sites_solution_secondary difmap
_audit_creation_method SHELXL-2018/3
_cell_angle_alpha 90
_cell_angle_beta 99.29(3)
_cell_angle_gamma 90
_cell_formula_units_Z 4
_cell_length_a 11.350(2)
_cell_length_b 16.679(3)
_cell_length_c 32.207(6)
_cell_measurement_reflns_used 915
_cell_measurement_temperature 100(2)
_cell_measurement_theta_max 25.944
_cell_measurement_theta_min 1.262
_cell_volume 6017(2)
_computing_cell_refinement 'XDS (Kabsch, 2010)'
_computing_data_collection 'Elettra XRD1 Data Collection SW'
_computing_data_reduction 'XDS (Kabsch, 2010)'
_computing_molecular_graphics 'Ortep3 for Windows - Coot'
_computing_publication_material 'enCIFer - publCIF'
_computing_structure_refinement 'SHELXL-2018/3 (Sheldrick, 2015)'
_computing_structure_solution 'SHELXT (Sheldrick, 2015)'
_diffrn_ambient_temperature 100(2)
_diffrn_measured_fraction_theta_full 0.996
_diffrn_measured_fraction_theta_max 0.996
_diffrn_measurement_device_type
;
'Huber 4-circles Kappa Goniometer, Pilatus 2M detector'
;
_diffrn_measurement_method 'Rotating crystal'
_diffrn_radiation_type Synchrotron
_diffrn_radiation_wavelength 0.700
_diffrn_reflns_av_R_equivalents 0.1089
_diffrn_reflns_av_unetI/netI 0.0939
_diffrn_reflns_Laue_measured_fraction_full 0.996
_diffrn_reflns_Laue_measured_fraction_max 0.996
_diffrn_reflns_limit_h_max 14
_diffrn_reflns_limit_h_min -14
_diffrn_reflns_limit_k_max 20
_diffrn_reflns_limit_k_min -20
_diffrn_reflns_limit_l_max 40
_diffrn_reflns_limit_l_min -40
_diffrn_reflns_number 44465
_diffrn_reflns_point_group_measured_fraction_full 0.996
_diffrn_reflns_point_group_measured_fraction_max 0.996
_diffrn_reflns_theta_full 24.835
_diffrn_reflns_theta_max 25.944
_diffrn_reflns_theta_min 1.262
_diffrn_source 'Elettra Synchrotron - XRD1 BL'
_diffrn_standards_decay_% 0
_diffrn_standards_interval_count 0
_diffrn_standards_number 0
_exptl_absorpt_coefficient_mu 0.066
_exptl_absorpt_correction_type none
_exptl_crystal_colour Colourless
_exptl_crystal_density_diffrn 1.188
_exptl_crystal_description Plates
_exptl_crystal_F_000 2280
_exptl_crystal_size_max 0.080
_exptl_crystal_size_mid 0.080
_exptl_crystal_size_min 0.020
_refine_diff_density_max 0.230
_refine_diff_density_min -0.237
_refine_diff_density_rms 0.055
_refine_ls_extinction_method none
_refine_ls_goodness_of_fit_ref 1.007
_refine_ls_hydrogen_treatment constr
_refine_ls_matrix_type full
_refine_ls_number_parameters 759
_refine_ls_number_reflns 12263
_refine_ls_number_restraints 0
_refine_ls_restrained_S_all 1.007
_refine_ls_R_factor_all 0.1497
_refine_ls_R_factor_gt 0.0675
_refine_ls_shift/su_max 0.002
_refine_ls_shift/su_mean 0.000
_refine_ls_structure_factor_coef Fsqd
_refine_ls_weighting_details 'w=1/[\s^2^(Fo^2^)+(0.0707P)^2^+1.9478P] where P=(Fo^2^+2Fc^2^)/3'
_refine_ls_weighting_scheme calc
_refine_ls_wR_factor_gt 0.1453
_refine_ls_wR_factor_ref 0.1813
_reflns_Friedel_coverage 0.000
_reflns_number_gt 6258
_reflns_number_total 12263
_reflns_threshold_expression 'I > 2\s(I)'
_cod_data_source_file ao9b00830_si_006.cif
_cod_data_source_block 2XylOHPlate
_cod_database_code 4515030
_shelx_shelxl_version_number 2018/3
_shelx_space_group_comment
;
The symmetry employed for this shelxl refinement is uniquely defined
by the following loop, which should always be used as a source of
symmetry information in preference to the above space-group names.
They are only intended as comments.
;
_shelx_estimated_absorpt_t_min 0.995
_shelx_estimated_absorpt_t_max 0.999

loop_
_space_group_symop_operation_xyz
'x, y, z'
'-x, y+1/2, -z+1/2'
'-x, -y, -z'
'x, -y-1/2, z-1/2'

loop_
_atom_site_label
_atom_site_type_symbol
_atom_site_fract_x
_atom_site_fract_y
_atom_site_fract_z
_atom_site_U_iso_or_equiv
_atom_site_adp_type
_atom_site_occupancy
_atom_site_site_symmetry_order
_atom_site_calc_flag
_atom_site_refinement_flags_posn
_atom_site_refinement_flags_adp
O21 O 0.13189(19) 0.28929(11) 0.68523(8) 0.0439(6) Uani 1 1 d . .
H21 H 0.185470 0.260019 0.678119 0.066 Uiso 1 1 calc R U
B2 B 0.1433(3) 0.36559(19) 0.67058(12) 0.0359(8) Uani 1 1 d . .
N2 N 0.0602(2) 0.42696(13) 0.67949(8) 0.0335(6) Uani 1 1 d . .
C15 C -0.0384(3) 0.40457(16) 0.70095(11) 0.0361(7) Uani 1 1 d . .
C20 C -0.0173(3) 0.36362(17) 0.73867(11) 0.0401(8) Uani 1 1 d . .
H20 H 0.062239 0.351366 0.751219 0.048 Uiso 1 1 calc R U
C19 C -0.1122(3) 0.34025(18) 0.75837(12) 0.0445(8) Uani 1 1 d . .
H19 H -0.097239 0.310794 0.783925 0.053 Uiso 1 1 calc R U
C18 C -0.2275(3) 0.35945(19) 0.74115(12) 0.0486(9) Uani 1 1 d . .
H18 H -0.291973 0.343890 0.754857 0.058 Uiso 1 1 calc R U
C17 C -0.2489(3) 0.40162(18) 0.70368(12) 0.0467(9) Uani 1 1 d . .
H17 H -0.328298 0.415861 0.691878 0.056 Uiso 1 1 calc R U
C16 C -0.1550(3) 0.42319(17) 0.68329(11) 0.0409(8) Uani 1 1 d . .
H16 H -0.170420 0.450783 0.657171 0.049 Uiso 1 1 calc R U
B1 B 0.0734(3) 0.50958(19) 0.66736(12) 0.0353(8) Uani 1 1 d . .
C7 C -0.0097(3) 0.57727(16) 0.68088(11) 0.0356(7) Uani 1 1 d . .
C12 C -0.1017(3) 0.61146(17) 0.65209(11) 0.0386(8) Uani 1 1 d . .
C14 C -0.1232(3) 0.58632(19) 0.60668(11) 0.0455(8) Uani 1 1 d . .
H14A H -0.053653 0.600361 0.593683 0.068 Uiso 1 1 calc R U
H14B H -0.193957 0.613977 0.591887 0.068 Uiso 1 1 calc R U
H14C H -0.136135 0.528248 0.604849 0.068 Uiso 1 1 calc R U
C11 C -0.1749(3) 0.67089(18) 0.66564(13) 0.0462(9) Uani 1 1 d . .
H11 H -0.237137 0.694494 0.646209 0.055 Uiso 1 1 calc R U
C10 C -0.1562(3) 0.69484(18) 0.70723(13) 0.0492(9) Uani 1 1 d . .
H10 H -0.207338 0.733790 0.716427 0.059 Uiso 1 1 calc R U
C9 C -0.0643(3) 0.66295(18) 0.73549(12) 0.0450(8) Uani 1 1 d . .
H9 H -0.050674 0.681698 0.763709 0.054 Uiso 1 1 calc R U
C8 C 0.0094(3) 0.60302(17) 0.72305(11) 0.0391(8) Uani 1 1 d . .
C13 C 0.1076(3) 0.56870(19) 0.75471(11) 0.0469(8) Uani 1 1 d . .
H13A H 0.123715 0.604592 0.779054 0.070 Uiso 1 1 calc R U
H13B H 0.179955 0.563055 0.741958 0.070 Uiso 1 1 calc R U
H13C H 0.083455 0.515986 0.763827 0.070 Uiso 1 1 calc R U
N1 N 0.1676(2) 0.52802(13) 0.64342(8) 0.0347(6) Uani 1 1 d . .
C1 C 0.1820(3) 0.60934(16) 0.62961(11) 0.0362(7) Uani 1 1 d . .
C2 C 0.2090(3) 0.67085(17) 0.65878(12) 0.0405(8) Uani 1 1 d . .
H2 H 0.215364 0.660021 0.688014 0.049 Uiso 1 1 calc R U
C3 C 0.2267(3) 0.74831(18) 0.64495(13) 0.0461(9) Uani 1 1 d . .
H3 H 0.245611 0.790376 0.664787 0.055 Uiso 1 1 calc R U
C4 C 0.2168(3) 0.76413(19) 0.60250(14) 0.0529(10) Uani 1 1 d . .
H4 H 0.229154 0.817055 0.593179 0.063 Uiso 1 1 calc R U
C5 C 0.1892(3) 0.7034(2) 0.57354(12) 0.0496(9) Uani 1 1 d . .
H5 H 0.181548 0.714454 0.544300 0.060 Uiso 1 1 calc R U
C6 C 0.1723(3) 0.62554(18) 0.58733(12) 0.0420(8) Uani 1 1 d . .
H6 H 0.154148 0.583526 0.567412 0.050 Uiso 1 1 calc R U
B3 B 0.2502(3) 0.46828(19) 0.63254(12) 0.0345(8) Uani 1 1 d . .
C35 C 0.3564(3) 0.48761(16) 0.60854(10) 0.0347(7) Uani 1 1 d . .
C36 C 0.4609(3) 0.52376(16) 0.63022(10) 0.0359(7) Uani 1 1 d . .
C41 C 0.4678(3) 0.54976(18) 0.67510(11) 0.0437(8) Uani 1 1 d . .
H41A H 0.551651 0.556952 0.687773 0.065 Uiso 1 1 calc R U
H41B H 0.431378 0.508759 0.690750 0.065 Uiso 1 1 calc R U
H41C H 0.425039 0.600568 0.676120 0.065 Uiso 1 1 calc R U
C37 C 0.5593(3) 0.53282(19) 0.61060(12) 0.0458(8) Uani 1 1 d . .
H37 H 0.629591 0.556943 0.625355 0.055 Uiso 1 1 calc R U
C38 C 0.5567(3) 0.5071(2) 0.56963(13) 0.0535(10) Uani 1 1 d . .
H38 H 0.625132 0.513442 0.556423 0.064 Uiso 1 1 calc R U
C39 C 0.4550(3) 0.47249(19) 0.54802(12) 0.0473(9) Uani 1 1 d . .
H39 H 0.453775 0.454532 0.519966 0.057 Uiso 1 1 calc R U
C40 C 0.3539(3) 0.46353(17) 0.56692(11) 0.0377(7) Uani 1 1 d . .
C42 C 0.2434(3) 0.42622(19) 0.54137(11) 0.0456(8) Uani 1 1 d . .
H42A H 0.181235 0.420624 0.559046 0.068 Uiso 1 1 calc R U
H42B H 0.263426 0.373261 0.531313 0.068 Uiso 1 1 calc R U
H42C H 0.214210 0.460671 0.517248 0.068 Uiso 1 1 calc R U
N3 N 0.2342(2) 0.38761(13) 0.64650(8) 0.0341(6) Uani 1 1 d . .
C29 C 0.3147(3) 0.32562(16) 0.63634(10) 0.0354(7) Uani 1 1 d . .
C30 C 0.2710(3) 0.26367(16) 0.60925(10) 0.0352(7) Uani 1 1 d . .
H30 H 0.188949 0.261901 0.597207 0.042 Uiso 1 1 calc R U
C31 C 0.3494(3) 0.20399(17) 0.59991(10) 0.0360(7) Uani 1 1 d . .
H31 H 0.320060 0.161901 0.581188 0.043 Uiso 1 1 calc R U
C34 C 0.4343(3) 0.32733(17) 0.65343(10) 0.0359(7) Uani 1 1 d . .
H34 H 0.463927 0.369381 0.672133 0.043 Uiso 1 1 calc R U
C33 C 0.5118(3) 0.26847(16) 0.64368(11) 0.0376(7) Uani 1 1 d . .
H33 H 0.594392 0.271336 0.654902 0.045 Uiso 1 1 calc R U
C32 C 0.4683(3) 0.20534(16) 0.61746(10) 0.0364(7) Uani 1 1 d . .
N6 N 0.5452(2) 0.13873(13) 0.61054(8) 0.0357(6) Uani 1 1 d . .
B5 B 0.6475(3) 0.1506(2) 0.58981(12) 0.0369(8) Uani 1 1 d . .
C63 C 0.6969(3) 0.23503(17) 0.57808(11) 0.0388(8) Uani 1 1 d . .
C64 C 0.8013(3) 0.26255(17) 0.60360(11) 0.0397(8) Uani 1 1 d . .
C69 C 0.8490(3) 0.22319(19) 0.64494(12) 0.0495(9) Uani 1 1 d . .
H69A H 0.935867 0.217804 0.647696 0.074 Uiso 1 1 calc R U
H69B H 0.812943 0.169983 0.645995 0.074 Uiso 1 1 calc R U
H69C H 0.829167 0.256144 0.668041 0.074 Uiso 1 1 calc R U
C65 C 0.8612(3) 0.32940(19) 0.59080(12) 0.0496(9) Uani 1 1 d . .
H65 H 0.932756 0.347378 0.607673 0.059 Uiso 1 1 calc R U
C66 C 0.8177(3) 0.36941(19) 0.55405(12) 0.0516(9) Uani 1 1 d . .
H66 H 0.860542 0.413586 0.545336 0.062 Uiso 1 1 calc R U
C67 C 0.7127(3) 0.34550(19) 0.53010(12) 0.0487(9) Uani 1 1 d . .
H67 H 0.681277 0.374857 0.505527 0.058 Uiso 1 1 calc R U
C68 C 0.6512(3) 0.27822(17) 0.54147(11) 0.0432(8) Uani 1 1 d . .
C70 C 0.5378(3) 0.2527(2) 0.51414(12) 0.0544(10) Uani 1 1 d . .
H70A H 0.545350 0.196992 0.505270 0.082 Uiso 1 1 calc R U
H70B H 0.522631 0.287369 0.489282 0.082 Uiso 1 1 calc R U
H70C H 0.471324 0.257080 0.530005 0.082 Uiso 1 1 calc R U
N5 N 0.7124(2) 0.07913(14) 0.58177(9) 0.0366(6) Uani 1 1 d . .
C57 C 0.8170(3) 0.08815(16) 0.56105(11) 0.0405(8) Uani 1 1 d . .
C58 C 0.9289(3) 0.07740(18) 0.58403(12) 0.0472(9) Uani 1 1 d . .
H58 H 0.937242 0.063105 0.612912 0.057 Uiso 1 1 calc R U
C59 C 1.0294(3) 0.0873(2) 0.56534(14) 0.0585(11) Uani 1 1 d . .
H59 H 1.106678 0.081112 0.581491 0.070 Uiso 1 1 calc R U
C60 C 1.0172(3) 0.1059(2) 0.52361(15) 0.0614(11) Uani 1 1 d . .
H60 H 1.086105 0.111345 0.510563 0.074 Uiso 1 1 calc R U
C61 C 0.9058(3) 0.1169(2) 0.50037(13) 0.0565(10) Uani 1 1 d . .
H61 H 0.898013 0.130178 0.471374 0.068 Uiso 1 1 calc R U
C62 C 0.8043(3) 0.10866(19) 0.51911(12) 0.0474(9) Uani 1 1 d . .
H62 H 0.727196 0.117046 0.503217 0.057 Uiso 1 1 calc R U
B4 B 0.6870(3) 0.0005(2) 0.59696(13) 0.0374(8) Uani 1 1 d . .
C49 C 0.7523(3) -0.07696(17) 0.58356(11) 0.0390(8) Uani 1 1 d . .
C54 C 0.7135(3) -0.10868(18) 0.54347(12) 0.0454(8) Uani 1 1 d . .
C56 C 0.6156(3) -0.0684(2) 0.51372(12) 0.0556(10) Uani 1 1 d . .
H56A H 0.543288 -0.065530 0.526686 0.083 Uiso 1 1 calc R U
H56B H 0.598888 -0.099275 0.487544 0.083 Uiso 1 1 calc R U
H56C H 0.640719 -0.014058 0.507525 0.083 Uiso 1 1 calc R U
C53 C 0.7651(3) -0.17885(19) 0.53107(13) 0.0551(10) Uani 1 1 d . .
H53 H 0.736598 -0.201440 0.504252 0.066 Uiso 1 1 calc R U
C52 C 0.8558(4) -0.2152(2) 0.55709(15) 0.0603(11) Uani 1 1 d . .
H52 H 0.891690 -0.261966 0.547900 0.072 Uiso 1 1 calc R U
C51 C 0.8959(3) -0.1849(2) 0.59647(14) 0.0558(10) Uani 1 1 d . .
H51 H 0.959483 -0.210821 0.614287 0.067 Uiso 1 1 calc R U
C50 C 0.8433(3) -0.11553(19) 0.61060(12) 0.0461(9) Uani 1 1 d . .
C55 C 0.8825(3) -0.0869(2) 0.65462(12) 0.0558(10) Uani 1 1 d . .
H55A H 0.854480 -0.031842 0.657353 0.084 Uiso 1 1 calc R U
H55B H 0.969835 -0.088205 0.661181 0.084 Uiso 1 1 calc R U
H55C H 0.848867 -0.121797 0.674210 0.084 Uiso 1 1 calc R U
N4 N 0.5964(2) -0.00446(13) 0.62328(9) 0.0373(6) Uani 1 1 d . .
C43 C 0.5806(3) -0.07849(17) 0.64557(11) 0.0404(8) Uani 1 1 d . .
C48 C 0.5473(3) -0.14875(17) 0.62363(12) 0.0442(8) Uani 1 1 d . .
H48 H 0.535557 -0.149225 0.593754 0.053 Uiso 1 1 calc R U
C47 C 0.5313(3) -0.21858(18) 0.64587(14) 0.0505(10) Uani 1 1 d . .
H47 H 0.509482 -0.266985 0.631059 0.061 Uiso 1 1 calc R U
C46 C 0.5470(3) -0.2178(2) 0.68901(15) 0.0580(11) Uani 1 1 d . .
H46 H 0.534132 -0.265351 0.703896 0.070 Uiso 1 1 calc R U
C45 C 0.5811(3) -0.1485(2) 0.71080(13) 0.0552(10) Uani 1 1 d . .
H45 H 0.592797 -0.148407 0.740677 0.066 Uiso 1 1 calc R U
C44 C 0.5986(3) -0.07827(19) 0.68893(12) 0.0466(9) Uani 1 1 d . .
H44 H 0.622905 -0.030453 0.703933 0.056 Uiso 1 1 calc R U
B6 B 0.5207(3) 0.06270(19) 0.62931(12) 0.0364(8) Uani 1 1 d . .
C71 C 0.4136(3) 0.05401(17) 0.65427(11) 0.0396(8) Uani 1 1 d . .
C76 C 0.4170(3) 0.08651(19) 0.69463(12) 0.0457(8) Uani 1 1 d . .
C78 C 0.5271(3) 0.1283(2) 0.71704(12) 0.0519(9) Uani 1 1 d . .
H78A H 0.587495 0.130668 0.698494 0.078 Uiso 1 1 calc R U
H78B H 0.558986 0.098574 0.742637 0.078 Uiso 1 1 calc R U
H78C H 0.506302 0.182866 0.724550 0.078 Uiso 1 1 calc R U
C75 C 0.3176(3) 0.0781(2) 0.71497(13) 0.0572(10) Uani 1 1 d . .
H75 H 0.318989 0.100970 0.742050 0.069 Uiso 1 1 calc R U
C74 C 0.2171(3) 0.0367(2) 0.69607(14) 0.0615(11) Uani 1 1 d . .
H74 H 0.150461 0.030668 0.710245 0.074 Uiso 1 1 calc R U
C73 C 0.2148(3) 0.0047(2) 0.65677(13) 0.0542(10) Uani 1 1 d . .
H73 H 0.145709 -0.023501 0.643907 0.065 Uiso 1 1 calc R U
C72 C 0.3101(3) 0.01229(17) 0.63541(11) 0.0430(8) Uani 1 1 d . .
C77 C 0.3035(3) -0.02087(19) 0.59158(12) 0.0517(9) Uani 1 1 d . .
H77A H 0.358669 -0.066152 0.592049 0.078 Uiso 1 1 calc R U
H77B H 0.325473 0.021038 0.572930 0.078 Uiso 1 1 calc R U
H77C H 0.221883 -0.039064 0.581259 0.078 Uiso 1 1 calc R U

loop_
_atom_site_aniso_label
_atom_site_aniso_U_11
_atom_site_aniso_U_22
_atom_site_aniso_U_33
_atom_site_aniso_U_23
_atom_site_aniso_U_13
_atom_site_aniso_U_12
O21 0.0465(13) 0.0240(10) 0.0666(17) 0.0040(10) 0.0257(12) 0.0048(9)
B2 0.0373(19) 0.0253(16) 0.046(2) -0.0009(15) 0.0081(17) -0.0005(14)
N2 0.0339(13) 0.0245(12) 0.0445(16) -0.0008(11) 0.0135(12) 0.0004(10)
C15 0.0340(16) 0.0238(14) 0.054(2) -0.0033(14) 0.0163(15) -0.0022(12)
C20 0.0390(17) 0.0317(15) 0.051(2) 0.0005(15) 0.0119(16) -0.0003(13)
C19 0.048(2) 0.0374(17) 0.052(2) 0.0017(16) 0.0194(17) -0.0010(15)
C18 0.047(2) 0.0387(18) 0.065(3) -0.0018(17) 0.0247(18) -0.0047(15)
C17 0.0331(17) 0.0345(17) 0.075(3) -0.0045(17) 0.0167(17) -0.0016(14)
C16 0.0414(18) 0.0267(15) 0.056(2) -0.0018(15) 0.0130(16) -0.0008(13)
B1 0.0354(19) 0.0254(16) 0.045(2) 0.0011(15) 0.0057(16) 0.0034(14)
C7 0.0309(16) 0.0239(14) 0.054(2) 0.0018(14) 0.0141(15) -0.0017(12)
C12 0.0348(16) 0.0263(14) 0.057(2) 0.0005(14) 0.0149(15) -0.0013(13)
C14 0.0399(18) 0.0365(17) 0.060(2) 0.0061(16) 0.0072(17) 0.0015(14)
C11 0.0380(18) 0.0300(16) 0.073(3) 0.0038(17) 0.0142(17) 0.0035(13)
C10 0.0420(19) 0.0291(16) 0.082(3) -0.0052(17) 0.0273(19) 0.0041(14)
C9 0.0452(19) 0.0326(16) 0.062(2) -0.0099(16) 0.0249(18) -0.0045(14)
C8 0.0384(17) 0.0284(15) 0.054(2) -0.0035(15) 0.0177(16) -0.0034(13)
C13 0.048(2) 0.0407(18) 0.053(2) -0.0047(16) 0.0107(17) -0.0023(15)
N1 0.0377(14) 0.0215(12) 0.0470(17) 0.0026(11) 0.0134(12) 0.0016(10)
C1 0.0301(16) 0.0224(14) 0.058(2) 0.0029(14) 0.0142(15) 0.0020(12)
C2 0.0332(16) 0.0295(15) 0.062(2) 0.0005(15) 0.0170(16) 0.0010(13)
C3 0.0408(18) 0.0270(16) 0.074(3) -0.0005(16) 0.0201(18) 0.0019(13)
C4 0.050(2) 0.0269(16) 0.086(3) 0.0114(18) 0.026(2) 0.0024(14)
C5 0.050(2) 0.0405(18) 0.062(3) 0.0159(17) 0.0209(18) 0.0082(15)
C6 0.0399(18) 0.0318(16) 0.057(2) 0.0042(15) 0.0153(16) 0.0060(13)
B3 0.0322(18) 0.0269(16) 0.045(2) -0.0029(15) 0.0076(16) -0.0011(14)
C35 0.0352(16) 0.0211(13) 0.049(2) 0.0030(13) 0.0113(15) 0.0051(12)
C36 0.0369(17) 0.0243(14) 0.048(2) 0.0007(14) 0.0114(15) 0.0015(12)
C41 0.0403(18) 0.0336(16) 0.057(2) -0.0039(15) 0.0091(16) -0.0011(14)
C37 0.0409(19) 0.0398(17) 0.060(3) -0.0014(17) 0.0164(17) -0.0043(14)
C38 0.044(2) 0.056(2) 0.065(3) -0.0025(19) 0.0244(19) -0.0094(17)
C39 0.047(2) 0.0459(19) 0.053(2) 0.0023(17) 0.0221(18) -0.0021(16)
C40 0.0400(17) 0.0265(14) 0.048(2) 0.0009(14) 0.0111(15) 0.0040(13)
C42 0.050(2) 0.0387(17) 0.049(2) 0.0005(16) 0.0117(17) 0.0005(15)
N3 0.0344(13) 0.0231(11) 0.0474(17) -0.0005(11) 0.0140(12) 0.0042(10)
C29 0.0386(17) 0.0223(14) 0.048(2) 0.0023(13) 0.0164(15) 0.0037(12)
C30 0.0345(16) 0.0255(14) 0.047(2) 0.0027(13) 0.0111(14) 0.0048(12)
C31 0.0383(17) 0.0258(14) 0.046(2) -0.0022(13) 0.0115(15) 0.0005(12)
C34 0.0394(17) 0.0258(14) 0.045(2) -0.0011(13) 0.0127(14) 0.0009(12)
C33 0.0341(16) 0.0262(14) 0.054(2) -0.0007(14) 0.0127(15) 0.0030(12)
C32 0.0421(18) 0.0241(14) 0.046(2) 0.0031(13) 0.0147(15) 0.0060(13)
N6 0.0365(14) 0.0229(12) 0.0498(18) 0.0000(11) 0.0131(12) 0.0062(10)
B5 0.0363(19) 0.0317(17) 0.043(2) -0.0008(16) 0.0068(17) 0.0057(15)
C63 0.0390(17) 0.0261(14) 0.054(2) 0.0018(14) 0.0149(16) 0.0076(13)
C64 0.0405(18) 0.0293(15) 0.052(2) 0.0001(14) 0.0166(16) 0.0016(13)
C69 0.0442(19) 0.0409(18) 0.063(3) -0.0006(17) 0.0082(17) -0.0039(15)
C65 0.052(2) 0.0384(18) 0.060(3) -0.0037(17) 0.0136(18) -0.0091(15)
C66 0.064(2) 0.0332(17) 0.062(3) 0.0005(17) 0.022(2) -0.0073(16)
C67 0.061(2) 0.0343(17) 0.054(2) 0.0039(16) 0.0188(19) 0.0051(16)
C68 0.0476(19) 0.0282(16) 0.057(2) 0.0040(15) 0.0172(17) 0.0061(14)
C70 0.052(2) 0.0441(19) 0.066(3) 0.0061(18) 0.0067(19) 0.0019(16)
N5 0.0348(14) 0.0280(12) 0.0500(17) 0.0024(12) 0.0163(12) 0.0045(10)
C57 0.0435(19) 0.0222(14) 0.060(2) 0.0024(14) 0.0213(17) 0.0031(13)
C58 0.0387(19) 0.0374(17) 0.068(3) 0.0082(17) 0.0168(18) 0.0076(14)
C59 0.041(2) 0.051(2) 0.087(3) 0.014(2) 0.023(2) 0.0124(16)
C60 0.055(2) 0.050(2) 0.088(3) 0.018(2) 0.037(2) 0.0118(18)
C61 0.066(3) 0.047(2) 0.062(3) 0.0071(18) 0.027(2) 0.0044(18)
C62 0.047(2) 0.0372(17) 0.061(3) 0.0013(17) 0.0170(18) 0.0024(15)
B4 0.038(2) 0.0277(17) 0.047(2) 0.0001(16) 0.0081(17) 0.0015(14)
C49 0.0382(17) 0.0290(15) 0.052(2) 0.0043(15) 0.0144(16) 0.0038(13)
C54 0.051(2) 0.0312(16) 0.058(2) 0.0013(16) 0.0200(18) -0.0006(14)
C56 0.068(2) 0.0407(19) 0.057(3) -0.0007(17) 0.009(2) 0.0004(17)
C53 0.070(3) 0.0352(18) 0.066(3) -0.0014(17) 0.029(2) 0.0044(17)
C52 0.070(3) 0.0383(19) 0.083(3) 0.006(2) 0.044(2) 0.0162(18)
C51 0.049(2) 0.042(2) 0.081(3) 0.022(2) 0.026(2) 0.0156(16)
C50 0.0414(19) 0.0377(17) 0.063(3) 0.0109(17) 0.0200(17) 0.0053(15)
C55 0.043(2) 0.058(2) 0.066(3) 0.013(2) 0.0075(18) -0.0001(17)
N4 0.0395(15) 0.0233(12) 0.0522(18) 0.0052(11) 0.0165(13) 0.0046(10)
C43 0.0359(17) 0.0280(15) 0.061(2) 0.0078(15) 0.0183(16) 0.0072(13)
C48 0.0394(18) 0.0279(16) 0.068(3) 0.0018(15) 0.0177(17) 0.0036(13)
C47 0.0401(19) 0.0267(16) 0.088(3) 0.0056(17) 0.0204(19) 0.0057(14)
C46 0.050(2) 0.0358(19) 0.094(4) 0.023(2) 0.026(2) 0.0074(16)
C45 0.051(2) 0.051(2) 0.068(3) 0.0172(19) 0.0249(19) 0.0113(17)
C44 0.047(2) 0.0349(17) 0.061(3) 0.0096(16) 0.0187(18) 0.0093(14)
B6 0.0374(19) 0.0245(16) 0.047(2) -0.0024(15) 0.0069(17) 0.0010(14)
C71 0.0429(18) 0.0263(15) 0.052(2) 0.0058(14) 0.0142(16) 0.0061(13)
C76 0.047(2) 0.0418(18) 0.051(2) 0.0070(16) 0.0147(17) 0.0101(15)
C78 0.062(2) 0.0423(19) 0.054(2) 0.0008(17) 0.0157(19) 0.0119(17)
C75 0.056(2) 0.066(2) 0.054(3) 0.013(2) 0.022(2) 0.017(2)
C74 0.045(2) 0.074(3) 0.071(3) 0.024(2) 0.029(2) 0.013(2)
C73 0.044(2) 0.050(2) 0.071(3) 0.0170(19) 0.0166(19) -0.0009(16)
C72 0.0439(19) 0.0271(15) 0.059(2) 0.0092(15) 0.0126(17) 0.0058(14)
C77 0.045(2) 0.0332(17) 0.076(3) -0.0022(17) 0.0057(18) -0.0012(15)

loop_
_atom_type_symbol
_atom_type_description
_atom_type_scat_dispersion_real
_atom_type_scat_dispersion_imag
_atom_type_scat_source
C C 0.0030 0.0016 'International Tables Vol C Tables 4.2.6.8 and 6.1.1.4'
B B 0.0015 0.0007 'International Tables Vol C Tables 4.2.6.8 and 6.1.1.4'
N N 0.0059 0.0032 'International Tables Vol C Tables 4.2.6.8 and 6.1.1.4'
O O 0.0105 0.0059 'International Tables Vol C Tables 4.2.6.8 and 6.1.1.4'
H H 0.0000 0.0000 'International Tables Vol C Tables 4.2.6.8 and 6.1.1.4'

loop_
_geom_angle_atom_site_label_1
_geom_angle_atom_site_label_2
_geom_angle_atom_site_label_3
_geom_angle
B2 O21 H21 109.5
O21 B2 N3 122.6(3)
O21 B2 N2 119.1(3)
N3 B2 N2 118.2(3)
B1 N2 B2 121.3(3)
B1 N2 C15 119.6(2)
B2 N2 C15 119.1(2)
C20 C15 C16 119.3(3)
C20 C15 N2 120.5(3)
C16 C15 N2 120.2(3)
C15 C20 C19 120.2(3)
C15 C20 H20 119.9
C19 C20 H20 119.9
C18 C19 C20 120.5(3)
C18 C19 H19 119.7
C20 C19 H19 119.7
C19 C18 C17 119.5(3)
C19 C18 H18 120.3
C17 C18 H18 120.3
C18 C17 C16 120.3(3)
C18 C17 H17 119.9
C16 C17 H17 119.9
C17 C16 C15 120.2(3)
C17 C16 H16 119.9
C15 C16 H16 119.9
N2 B1 N1 117.6(3)
N2 B1 C7 121.0(3)
N1 B1 C7 121.4(3)
C12 C7 C8 119.8(3)
C12 C7 B1 121.6(3)
C8 C7 B1 118.6(3)
C7 C12 C11 119.7(3)
C7 C12 C14 121.1(3)
C11 C12 C14 119.1(3)
C12 C14 H14A 109.5
C12 C14 H14B 109.5
H14A C14 H14B 109.5
C12 C14 H14C 109.5
H14A C14 H14C 109.5
H14B C14 H14C 109.5
C10 C11 C12 119.9(3)
C10 C11 H11 120.1
C12 C11 H11 120.1
C9 C10 C11 120.8(3)
C9 C10 H10 119.6
C11 C10 H10 119.6
C10 C9 C8 120.7(3)
C10 C9 H9 119.7
C8 C9 H9 119.7
C9 C8 C7 119.1(3)
C9 C8 C13 119.4(3)
C7 C8 C13 121.5(3)
C8 C13 H13A 109.5
C8 C13 H13B 109.5
H13A C13 H13B 109.5
C8 C13 H13C 109.5
H13A C13 H13C 109.5
H13B C13 H13C 109.5
C1 N1 B1 119.5(2)
C1 N1 B3 117.5(2)
B1 N1 B3 123.0(2)
C6 C1 C2 119.8(3)
C6 C1 N1 119.6(3)
C2 C1 N1 120.5(3)
C1 C2 C3 119.7(3)
C1 C2 H2 120.1
C3 C2 H2 120.1
C4 C3 C2 120.1(3)
C4 C3 H3 119.9
C2 C3 H3 119.9
C5 C4 C3 120.2(3)
C5 C4 H4 119.9
C3 C4 H4 119.9
C4 C5 C6 119.8(4)
C4 C5 H5 120.1
C6 C5 H5 120.1
C1 C6 C5 120.3(3)
C1 C6 H6 119.8
C5 C6 H6 119.8
N3 B3 N1 116.6(3)
N3 B3 C35 119.5(3)
N1 B3 C35 123.8(3)
C40 C35 C36 118.9(3)
C40 C35 B3 121.1(3)
C36 C35 B3 119.8(3)
C37 C36 C35 119.9(3)
C37 C36 C41 119.4(3)
C35 C36 C41 120.6(3)
C36 C41 H41A 109.5
C36 C41 H41B 109.5
H41A C41 H41B 109.5
C36 C41 H41C 109.5
H41A C41 H41C 109.5
H41B C41 H41C 109.5
C36 C37 C38 120.7(3)
C36 C37 H37 119.7
C38 C37 H37 119.7
C39 C38 C37 120.0(3)
C39 C38 H38 120.0
C37 C38 H38 120.0
C38 C39 C40 120.5(3)
C38 C39 H39 119.7
C40 C39 H39 119.7
C39 C40 C35 120.0(3)
C39 C40 C42 118.3(3)
C35 C40 C42 121.7(3)
C40 C42 H42A 109.5
C40 C42 H42B 109.5
H42A C42 H42B 109.5
C40 C42 H42C 109.5
H42A C42 H42C 109.5
H42B C42 H42C 109.5
B2 N3 B3 123.1(2)
B2 N3 C29 118.2(2)
B3 N3 C29 118.7(2)
C34 C29 C30 119.5(3)
C34 C29 N3 120.6(3)
C30 C29 N3 119.8(3)
C29 C30 C31 119.3(3)
C29 C30 H30 120.4
C31 C30 H30 120.4
C32 C31 C30 121.0(3)
C32 C31 H31 119.5
C30 C31 H31 119.5
C29 C34 C33 120.9(3)
C29 C34 H34 119.5
C33 C34 H34 119.5
C34 C33 C32 119.8(3)
C34 C33 H33 120.1
C32 C33 H33 120.1
C31 C32 C33 119.4(3)
C31 C32 N6 119.9(3)
C33 C32 N6 120.7(3)
B5 N6 B6 122.3(2)
B5 N6 C32 120.9(2)
B6 N6 C32 116.4(2)
N6 B5 N5 116.1(3)
N6 B5 C63 125.0(3)
N5 B5 C63 118.7(3)
C64 C63 C68 119.0(3)
C64 C63 B5 116.6(3)
C68 C63 B5 123.9(3)
C65 C64 C63 119.4(3)
C65 C64 C69 119.0(3)
C63 C64 C69 121.6(3)
C64 C69 H69A 109.5
C64 C69 H69B 109.5
H69A C69 H69B 109.5
C64 C69 H69C 109.5
H69A C69 H69C 109.5
H69B C69 H69C 109.5
C66 C65 C64 120.9(3)
C66 C65 H65 119.5
C64 C65 H65 119.5
C67 C66 C65 120.1(3)
C67 C66 H66 120.0
C65 C66 H66 120.0
C66 C67 C68 120.7(3)
C66 C67 H67 119.6
C68 C67 H67 119.6
C67 C68 C63 119.8(3)
C67 C68 C70 119.4(3)
C63 C68 C70 120.8(3)
C68 C70 H70A 109.5
C68 C70 H70B 109.5
H70A C70 H70B 109.5
C68 C70 H70C 109.5
H70A C70 H70C 109.5
H70B C70 H70C 109.5
B4 N5 B5 123.5(3)
B4 N5 C57 118.0(2)
B5 N5 C57 118.1(2)
C58 C57 C62 120.1(3)
C58 C57 N5 119.3(3)
C62 C57 N5 120.6(3)
C57 C58 C59 120.4(4)
C57 C58 H58 119.8
C59 C58 H58 119.8
C60 C59 C58 119.7(4)
C60 C59 H59 120.1
C58 C59 H59 120.1
C59 C60 C61 120.4(4)
C59 C60 H60 119.8
C61 C60 H60 119.8
C60 C61 C62 120.3(4)
C60 C61 H61 119.9
C62 C61 H61 119.9
C57 C62 C61 119.1(3)
C57 C62 H62 120.4
C61 C62 H62 120.4
N4 B4 N5 116.9(3)
N4 B4 C49 121.6(3)
N5 B4 C49 121.4(3)
C50 C49 C54 119.5(3)
C50 C49 B4 122.5(3)
C54 C49 B4 117.9(3)
C53 C54 C49 119.8(3)
C53 C54 C56 119.6(3)
C49 C54 C56 120.6(3)
C54 C56 H56A 109.5
C54 C56 H56B 109.5
H56A C56 H56B 109.5
C54 C56 H56C 109.5
H56A C56 H56C 109.5
H56B C56 H56C 109.5
C52 C53 C54 120.5(4)
C52 C53 H53 119.7
C54 C53 H53 119.7
C53 C52 C51 120.7(3)
C53 C52 H52 119.6
C51 C52 H52 119.6
C52 C51 C50 120.3(3)
C52 C51 H51 119.9
C50 C51 H51 119.9
C49 C50 C51 119.1(4)
C49 C50 C55 121.4(3)
C51 C50 C55 119.4(3)
C50 C55 H55A 109.5
C50 C55 H55B 109.5
H55A C55 H55B 109.5
C50 C55 H55C 109.5
H55A C55 H55C 109.5
H55B C55 H55C 109.5
B4 N4 B6 122.2(3)
B4 N4 C43 119.8(2)
B6 N4 C43 118.0(3)
C44 C43 C48 120.1(3)
C44 C43 N4 119.2(3)
C48 C43 N4 120.7(3)
C43 C48 C47 119.4(4)
C43 C48 H48 120.3
C47 C48 H48 120.3
C46 C47 C48 120.4(3)
C46 C47 H47 119.8
C48 C47 H47 119.8
C47 C46 C45 120.3(3)
C47 C46 H46 119.8
C45 C46 H46 119.8
C46 C45 C44 119.9(4)
C46 C45 H45 120.0
C44 C45 H45 120.0
C43 C44 C45 119.9(3)
C43 C44 H44 120.1
C45 C44 H44 120.1
N4 B6 N6 117.7(3)
N4 B6 C71 121.6(3)
N6 B6 C71 120.7(3)
C76 C71 C72 119.0(3)
C76 C71 B6 122.1(3)
C72 C71 B6 118.9(3)
C75 C76 C71 119.4(3)
C75 C76 C78 119.3(3)
C71 C76 C78 121.3(3)
C76 C78 H78A 109.5
C76 C78 H78B 109.5
H78A C78 H78B 109.5
C76 C78 H78C 109.5
H78A C78 H78C 109.5
H78B C78 H78C 109.5
C74 C75 C76 120.8(4)
C74 C75 H75 119.6
C76 C75 H75 119.6
C73 C74 C75 119.4(4)
C73 C74 H74 120.3
C75 C74 H74 120.3
C74 C73 C72 121.7(4)
C74 C73 H73 119.2
C72 C73 H73 119.2
C73 C72 C71 119.7(3)
C73 C72 C77 120.6(3)
C71 C72 C77 119.7(3)
C72 C77 H77A 109.5
C72 C77 H77B 109.5
H77A C77 H77B 109.5
C72 C77 H77C 109.5
H77A C77 H77C 109.5
H77B C77 H77C 109.5

loop_
_geom_bond_atom_site_label_1
_geom_bond_atom_site_label_2
_geom_bond_distance
O21 B2 1.371(4)
O21 H21 0.8400
B2 N3 1.436(4)
B2 N2 1.451(4)
N2 B1 1.447(4)
N2 C15 1.456(4)
C15 C20 1.381(4)
C15 C16 1.388(4)
C20 C19 1.391(4)
C20 H20 0.9500
C19 C18 1.373(5)
C19 H19 0.9500
C18 C17 1.384(5)
C18 H18 0.9500
C17 C16 1.387(4)
C17 H17 0.9500
C16 H16 0.9500
B1 N1 1.449(4)
B1 C7 1.578(4)
C7 C12 1.401(4)
C7 C8 1.407(5)
C12 C11 1.407(4)
C12 C14 1.503(5)
C14 H14A 0.9800
C14 H14B 0.9800
C14 H14C 0.9800
C11 C10 1.381(5)
C11 H11 0.9500
C10 C9 1.375(5)
C10 H10 0.9500
C9 C8 1.403(4)
C9 H9 0.9500
C8 C13 1.498(5)
C13 H13A 0.9800
C13 H13B 0.9800
C13 H13C 0.9800
N1 C1 1.445(4)
N1 B3 1.449(4)
C1 C6 1.375(5)
C1 C2 1.391(4)
C2 C3 1.392(4)
C2 H2 0.9500
C3 C4 1.379(5)
C3 H3 0.9500
C4 C5 1.379(5)
C4 H4 0.9500
C5 C6 1.395(4)
C5 H5 0.9500
C6 H6 0.9500
B3 N3 1.439(4)
B3 C35 1.567(5)
C35 C40 1.395(4)
C35 C36 1.411(4)
C36 C37 1.377(4)
C36 C41 1.499(5)
C41 H41A 0.9800
C41 H41B 0.9800
C41 H41C 0.9800
C37 C38 1.383(5)
C37 H37 0.9500
C38 C39 1.375(5)
C38 H38 0.9500
C39 C40 1.391(4)
C39 H39 0.9500
C40 C42 1.518(4)
C42 H42A 0.9800
C42 H42B 0.9800
C42 H42C 0.9800
N3 C29 1.451(3)
C29 C34 1.380(4)
C29 C30 1.391(4)
C30 C31 1.399(4)
C30 H30 0.9500
C31 C32 1.377(4)
C31 H31 0.9500
C34 C33 1.388(4)
C34 H34 0.9500
C33 C32 1.389(4)
C33 H33 0.9500
C32 N6 1.452(3)
N6 B5 1.444(4)
N6 B6 1.451(4)
B5 N5 1.446(4)
B5 C63 1.584(5)
C63 C64 1.406(4)
C63 C68 1.407(4)
C64 C65 1.402(4)
C64 C69 1.505(5)
C69 H69A 0.9800
C69 H69B 0.9800
C69 H69C 0.9800
C65 C66 1.379(5)
C65 H65 0.9500
C66 C67 1.370(5)
C66 H66 0.9500
C67 C68 1.401(4)
C67 H67 0.9500
C68 C70 1.499(5)
C70 H70A 0.9800
C70 H70B 0.9800
C70 H70C 0.9800
N5 B4 1.445(4)
N5 C57 1.461(4)
C57 C58 1.374(5)
C57 C62 1.378(5)
C58 C59 1.383(5)
C58 H58 0.9500
C59 C60 1.365(6)
C59 H59 0.9500
C60 C61 1.374(5)
C60 H60 0.9500
C61 C62 1.391(5)
C61 H61 0.9500
C62 H62 0.9500
B4 N4 1.437(4)
B4 C49 1.583(4)
C49 C50 1.396(5)
C49 C54 1.399(5)
C54 C53 1.395(4)
C54 C56 1.504(5)
C56 H56A 0.9800
C56 H56B 0.9800
C56 H56C 0.9800
C53 C52 1.360(5)
C53 H53 0.9500
C52 C51 1.373(6)
C52 H52 0.9500
C51 C50 1.411(5)
C51 H51 0.9500
C50 C55 1.495(5)
C55 H55A 0.9800
C55 H55B 0.9800
C55 H55C 0.9800
N4 B6 1.443(4)
N4 C43 1.454(4)
C43 C44 1.378(5)
C43 C48 1.389(4)
C48 C47 1.394(4)
C48 H48 0.9500
C47 C46 1.372(5)
C47 H47 0.9500
C46 C45 1.375(5)
C46 H46 0.9500
C45 C44 1.398(5)
C45 H45 0.9500
C44 H44 0.9500
B6 C71 1.569(5)
C71 C76 1.403(5)
C71 C72 1.415(5)
C76 C75 1.401(5)
C76 C78 1.509(5)
C78 H78A 0.9800
C78 H78B 0.9800
C78 H78C 0.9800
C75 C74 1.386(6)
C75 H75 0.9500
C74 C73 1.370(6)
C74 H74 0.9500
C73 C72 1.378(5)
C73 H73 0.9500
C72 C77 1.507(5)
C77 H77A 0.9800
C77 H77B 0.9800
C77 H77C 0.9800

loop_
_geom_torsion_atom_site_label_1
_geom_torsion_atom_site_label_2
_geom_torsion_atom_site_label_3
_geom_torsion_atom_site_label_4
_geom_torsion
O21 B2 N2 B1 175.6(3)
N3 B2 N2 B1 -4.6(5)
O21 B2 N2 C15 -4.7(5)
N3 B2 N2 C15 175.2(3)
B1 N2 C15 C20 -126.7(3)
B2 N2 C15 C20 53.5(4)
B1 N2 C15 C16 54.3(4)
B2 N2 C15 C16 -125.5(3)
C16 C15 C20 C19 1.0(4)
N2 C15 C20 C19 -178.0(3)
C15 C20 C19 C18 -1.7(5)
C20 C19 C18 C17 0.7(5)
C19 C18 C17 C16 1.1(5)
C18 C17 C16 C15 -1.8(5)
C20 C15 C16 C17 0.8(4)
N2 C15 C16 C17 179.8(3)
B2 N2 B1 N1 4.2(5)
C15 N2 B1 N1 -175.6(3)
B2 N2 B1 C7 -174.2(3)
C15 N2 B1 C7 6.0(5)
N2 B1 C7 C12 -105.8(4)
N1 B1 C7 C12 75.9(4)
N2 B1 C7 C8 73.8(4)
N1 B1 C7 C8 -104.5(4)
C8 C7 C12 C11 -0.5(4)
B1 C7 C12 C11 179.1(3)
C8 C7 C12 C14 179.0(3)
B1 C7 C12 C14 -1.5(4)
C7 C12 C11 C10 -0.4(4)
C14 C12 C11 C10 -179.8(3)
C12 C11 C10 C9 1.9(5)
C11 C10 C9 C8 -2.6(5)
C10 C9 C8 C7 1.7(5)
C10 C9 C8 C13 -179.2(3)
C12 C7 C8 C9 -0.1(4)
B1 C7 C8 C9 -179.7(3)
C12 C7 C8 C13 -179.3(3)
B1 C7 C8 C13 1.1(4)
N2 B1 N1 C1 178.3(3)
C7 B1 N1 C1 -3.4(5)
N2 B1 N1 B3 -2.1(5)
C7 B1 N1 B3 176.3(3)
B1 N1 C1 C6 -120.0(3)
B3 N1 C1 C6 60.4(4)
B1 N1 C1 C2 62.0(4)
B3 N1 C1 C2 -117.7(3)
C6 C1 C2 C3 -0.3(4)
N1 C1 C2 C3 177.7(3)
C1 C2 C3 C4 0.4(5)
C2 C3 C4 C5 0.1(5)
C3 C4 C5 C6 -0.7(5)
C2 C1 C6 C5 -0.2(5)
N1 C1 C6 C5 -178.3(3)
C4 C5 C6 C1 0.7(5)
C1 N1 B3 N3 -179.9(3)
B1 N1 B3 N3 0.5(5)
C1 N1 B3 C35 2.7(5)
B1 N1 B3 C35 -177.0(3)
N3 B3 C35 C40 73.9(4)
N1 B3 C35 C40 -108.8(4)
N3 B3 C35 C36 -100.6(3)
N1 B3 C35 C36 76.8(4)
C40 C35 C36 C37 -1.7(4)
B3 C35 C36 C37 172.9(3)
C40 C35 C36 C41 -179.4(3)
B3 C35 C36 C41 -4.8(4)
C35 C36 C37 C38 0.3(5)
C41 C36 C37 C38 178.0(3)
C36 C37 C38 C39 0.3(5)
C37 C38 C39 C40 0.5(5)
C38 C39 C40 C35 -1.9(5)
C38 C39 C40 C42 178.9(3)
C36 C35 C40 C39 2.5(4)
B3 C35 C40 C39 -172.0(3)
C36 C35 C40 C42 -178.4(3)
B3 C35 C40 C42 7.1(4)
O21 B2 N3 B3 -177.2(3)
N2 B2 N3 B3 3.0(5)
O21 B2 N3 C29 1.9(5)
N2 B2 N3 C29 -177.9(3)
N1 B3 N3 B2 -0.9(5)
C35 B3 N3 B2 176.6(3)
N1 B3 N3 C29 180.0(3)
C35 B3 N3 C29 -2.5(4)
B2 N3 C29 C34 -112.9(3)
B3 N3 C29 C34 66.2(4)
B2 N3 C29 C30 66.8(4)
B3 N3 C29 C30 -114.0(3)
C34 C29 C30 C31 0.2(4)
N3 C29 C30 C31 -179.6(3)
C29 C30 C31 C32 0.7(5)
C30 C29 C34 C33 0.5(5)
N3 C29 C34 C33 -179.7(3)
C29 C34 C33 C32 -2.1(5)
C30 C31 C32 C33 -2.2(5)
C30 C31 C32 N6 174.0(3)
C34 C33 C32 C31 2.9(5)
C34 C33 C32 N6 -173.3(3)
C31 C32 N6 B5 119.4(3)
C33 C32 N6 B5 -64.4(4)
C31 C32 N6 B6 -66.8(4)
C33 C32 N6 B6 109.4(3)
B6 N6 B5 N5 11.1(5)
C32 N6 B5 N5 -175.5(3)
B6 N6 B5 C63 -165.1(3)
C32 N6 B5 C63 8.3(5)
N6 B5 C63 C64 104.4(4)
N5 B5 C63 C64 -71.7(4)
N6 B5 C63 C68 -83.4(5)
N5 B5 C63 C68 100.6(4)
C68 C63 C64 C65 -3.7(5)
B5 C63 C64 C65 168.9(3)
C68 C63 C64 C69 174.8(3)
B5 C63 C64 C69 -12.6(4)
C63 C64 C65 C66 1.4(5)
C69 C64 C65 C66 -177.2(3)
C64 C65 C66 C67 1.9(5)
C65 C66 C67 C68 -3.0(5)
C66 C67 C68 C63 0.6(5)
C66 C67 C68 C70 -178.8(3)
C64 C63 C68 C67 2.7(5)
B5 C63 C68 C67 -169.3(3)
C64 C63 C68 C70 -177.8(3)
B5 C63 C68 C70 10.1(5)
N6 B5 N5 B4 -6.4(5)
C63 B5 N5 B4 170.0(3)
N6 B5 N5 C57 -179.7(3)
C63 B5 N5 C57 -3.3(5)
B4 N5 C57 C58 -66.0(4)
B5 N5 C57 C58 107.7(3)
B4 N5 C57 C62 115.1(3)
B5 N5 C57 C62 -71.2(4)
C62 C57 C58 C59 0.2(5)
N5 C57 C58 C59 -178.6(3)
C57 C58 C59 C60 -1.6(5)
C58 C59 C60 C61 1.6(6)
C59 C60 C61 C62 -0.4(6)
C58 C57 C62 C61 1.1(5)
N5 C57 C62 C61 179.9(3)
C60 C61 C62 C57 -1.0(5)
B5 N5 B4 N4 -3.5(5)
C57 N5 B4 N4 169.9(3)
B5 N5 B4 C49 174.0(3)
C57 N5 B4 C49 -12.7(5)
N4 B4 C49 C50 -78.0(4)
N5 B4 C49 C50 104.6(4)
N4 B4 C49 C54 99.8(4)
N5 B4 C49 C54 -77.5(4)
C50 C49 C54 C53 0.7(5)
B4 C49 C54 C53 -177.2(3)
C50 C49 C54 C56 180.0(3)
B4 C49 C54 C56 2.0(5)
C49 C54 C53 C52 -2.3(5)
C56 C54 C53 C52 178.3(3)
C54 C53 C52 C51 1.9(6)
C53 C52 C51 C50 0.1(5)
C54 C49 C50 C51 1.4(5)
B4 C49 C50 C51 179.2(3)
C54 C49 C50 C55 -176.1(3)
B4 C49 C50 C55 1.7(5)
C52 C51 C50 C49 -1.8(5)
C52 C51 C50 C55 175.8(3)
N5 B4 N4 B6 9.4(5)
C49 B4 N4 B6 -168.1(3)
N5 B4 N4 C43 -169.3(3)
C49 B4 N4 C43 13.3(5)
B4 N4 C43 C44 117.6(3)
B6 N4 C43 C44 -61.0(4)
B4 N4 C43 C48 -62.6(4)
B6 N4 C43 C48 118.7(3)
C44 C43 C48 C47 0.6(5)
N4 C43 C48 C47 -179.2(3)
C43 C48 C47 C46 0.7(5)
C48 C47 C46 C45 -1.4(5)
C47 C46 C45 C44 0.8(5)
C48 C43 C44 C45 -1.2(5)
N4 C43 C44 C45 178.5(3)
C46 C45 C44 C43 0.6(5)
B4 N4 B6 N6 -5.0(5)
C43 N4 B6 N6 173.7(3)
B4 N4 B6 C71 173.6(3)
C43 N4 B6 C71 -7.8(5)
B5 N6 B6 N4 -5.8(5)
C32 N6 B6 N4 -179.5(3)
B5 N6 B6 C71 175.7(3)
C32 N6 B6 C71 2.0(5)
N4 B6 C71 C76 107.6(4)
N6 B6 C71 C76 -73.9(4)
N4 B6 C71 C72 -72.7(4)
N6 B6 C71 C72 105.8(3)
C72 C71 C76 C75 -1.0(5)
B6 C71 C76 C75 178.8(3)
C72 C71 C76 C78 177.2(3)
B6 C71 C76 C78 -3.0(5)
C71 C76 C75 C74 1.3(5)
C78 C76 C75 C74 -177.0(3)
C76 C75 C74 C73 -0.9(6)
C75 C74 C73 C72 0.1(5)
C74 C73 C72 C71 0.1(5)
C74 C73 C72 C77 -177.7(3)
C76 C71 C72 C73 0.3(4)
B6 C71 C72 C73 -179.5(3)
C76 C71 C72 C77 178.2(3)
B6 C71 C72 C77 -1.6(4)
